data_7037479
loop_
_publ_author_name
'Vaughan, Jamila'
'Carter, Damien J.'
'Rohl, Andrew L.'
'Ogden, Mark I.'
'Skelton, Brian W.'
'Simpson, Peter V.'
'Brown, David H.'

_publ_section_title
;
 Silver(i), gold(i) and palladium(ii) complexes of a NHC-pincer ligand
 with an aminotriazine core: a comparison with pyridyl analogues.
;
_journal_issue 4
_journal_name_full 'Dalton transactions (Cambridge, England : 2003)'
_journal_page_first 1484
_journal_page_last 1495
_journal_paper_doi 10.1039/c5dt04213e
_journal_volume 45
_journal_year 2016
_chemical_formula_moiety 'C58 H72 Au2 N16, 2(F6 P), C2 H3 N'
_chemical_formula_sum 'C60 H75 Au2 F12 N17 P2'
_chemical_formula_weight 1718.24
_space_group_IT_number 2
_symmetry_cell_setting triclinic
_symmetry_Int_Tables_number 2
_symmetry_space_group_name_Hall '-P 1'
_symmetry_space_group_name_H-M 'P -1'
_atom_sites_solution_hydrogens geom
_audit_creation_date 2015-10-08T14:29:09-00:00
_audit_creation_method 'WinGX routine CIF_UPDATE'
_audit_update_record
;
2015-10-13 deposited with the CCDC.
2015-11-23 downloaded from the CCDC.
;
_cell_angle_alpha 71.356(9)
_cell_angle_beta 75.241(11)
_cell_angle_gamma 70.279(12)
_cell_formula_units_Z 2
_cell_length_a 11.826(2)
_cell_length_b 16.6381(18)
_cell_length_c 19.0617(19)
_cell_measurement_reflns_used 10779
_cell_measurement_temperature 180(2)
_cell_measurement_theta_max 33.8258
_cell_measurement_theta_min 2.8293
_cell_volume 3299.7(8)
_computing_cell_refinement
;
        CrysAlisPro, Oxford Diffraction Ltd.,
        Version 1.171.33.52 (release 06-11-2009 CrysAlis171 .NET)
        (compiled Nov  6 2009,16:24:50)
;
_computing_data_collection
;
        CrysAlisPro, Oxford Diffraction Ltd.,
        Version 1.171.33.52 (release 06-11-2009 CrysAlis171 .NET)
        (compiled Nov  6 2009,16:24:50)
;
_computing_data_reduction
;
        CrysAlisPro, Oxford Diffraction Ltd.,
        Version 1.171.33.52 (release 06-11-2009 CrysAlis171 .NET)
        (compiled Nov  6 2009,16:24:50)
;
_computing_molecular_graphics 'Diamond (Brandenburg, K., 1999)'
_computing_publication_material 'WinGX Farrugia, L. J., 1999)'
_computing_structure_refinement 'SHELXL-2014 (Sheldrick, 2015)'
_computing_structure_solution 'SIR92 (Altomare et al., 1994)'
_diffrn_ambient_temperature 180(2)
_diffrn_detector_area_resol_mean 16.0009
_diffrn_measured_fraction_theta_full 0.999
_diffrn_measured_fraction_theta_max 0.999
_diffrn_measurement_device 'four-circle diffractometer'
_diffrn_measurement_device_type 'Oxford Diffraction Xcalibur diffractometer'
_diffrn_measurement_method '\w scans'
_diffrn_orient_matrix_UB_11 -0.0051058128
_diffrn_orient_matrix_UB_12 -0.0158895717
_diffrn_orient_matrix_UB_13 0.0396809375
_diffrn_orient_matrix_UB_21 -0.0245269341
_diffrn_orient_matrix_UB_22 0.0441666827
_diffrn_orient_matrix_UB_23 0.0035597881
_diffrn_orient_matrix_UB_31 -0.05963565
_diffrn_orient_matrix_UB_32 -0.0023967343
_diffrn_orient_matrix_UB_33 0.0022255716
_diffrn_radiation_monochromator graphite
_diffrn_radiation_type MoK\a
_diffrn_radiation_wavelength 0.71073
_diffrn_reflns_av_R_equivalents 0.0456
_diffrn_reflns_av_unetI/netI 0.1312
_diffrn_reflns_laue_measured_fraction_full 0.999
_diffrn_reflns_laue_measured_fraction_max 0.999
_diffrn_reflns_limit_h_max 17
_diffrn_reflns_limit_h_min -17
_diffrn_reflns_limit_k_max 24
_diffrn_reflns_limit_k_min -23
_diffrn_reflns_limit_l_max 27
_diffrn_reflns_limit_l_min -27
_diffrn_reflns_number 43785
_diffrn_reflns_point_group_measured_fraction_full 0.999
_diffrn_reflns_point_group_measured_fraction_max 0.999
_diffrn_reflns_theta_full 31
_diffrn_reflns_theta_max 31
_diffrn_reflns_theta_min 2.286
_exptl_absorpt_coefficient_mu 4.577
_exptl_absorpt_correction_T_max 0.703
_exptl_absorpt_correction_T_min 0.444
_exptl_absorpt_correction_type analytical
_exptl_absorpt_process_details
;
       CrysAlis RED, Oxford Diffraction Ltd.
;
_exptl_crystal_colour colourless
_exptl_crystal_density_diffrn 1.729
_exptl_crystal_description plate
_exptl_crystal_F_000 1700
_exptl_crystal_size_max 0.34
_exptl_crystal_size_mid 0.2
_exptl_crystal_size_min 0.085
_refine_diff_density_max 2.001
_refine_diff_density_min -2.151
_refine_diff_density_rms 0.157
_refine_ls_extinction_method none
_refine_ls_goodness_of_fit_ref 0.817
_refine_ls_hydrogen_treatment constr
_refine_ls_matrix_type full
_refine_ls_number_parameters 847
_refine_ls_number_reflns 21024
_refine_ls_number_restraints 21
_refine_ls_restrained_S_all 0.82
_refine_ls_R_factor_all 0.0725
_refine_ls_R_factor_gt 0.0383
_refine_ls_shift/su_max 0.003
_refine_ls_shift/su_mean 0
_refine_ls_structure_factor_coef Fsqd
_refine_ls_weighting_details 'w=1/[\s^2^(Fo^2^)+(0.0287P)^2^] where P=(Fo^2^+2Fc^2^)/3'
_refine_ls_weighting_scheme calc
_refine_ls_wR_factor_gt 0.0687
_refine_ls_wR_factor_ref 0.0736
_reflns_number_gt 12661
_reflns_number_total 21024
_reflns_threshold_expression 'I > 2\s(I)'
_cod_data_source_file c5dt04213e2.cif
_cod_data_source_block dbja52c
_cod_depositor_comments 'Adding full bibliography for 7037477--7037482.cif.'
_cod_original_cell_volume 3299.6(8)
_cod_database_code 7037479

loop_
_symmetry_equiv_pos_as_xyz
'x, y, z'
'-x, -y, -z'

loop_
_atom_site_label
_atom_site_type_symbol
_atom_site_fract_x
_atom_site_fract_y
_atom_site_fract_z
_atom_site_U_iso_or_equiv
_atom_site_adp_type
_atom_site_occupancy
_atom_site_calc_flag
Au1 Au 0.65490(2) 0.69569(2) 0.34860(2) 0.02180(4) Uani 1 d
Au2 Au 0.64716(2) 0.78337(2) 0.16214(2) 0.02353(4) Uani 1 d
N111 N 0.4636(3) 0.5993(2) 0.41353(18) 0.0227(7) Uani 1 d
C112 C 0.5617(3) 0.6083(2) 0.3619(2) 0.0210(8) Uani 1 d
N113 N 0.5857(3) 0.54590(19) 0.32264(17) 0.0201(7) Uani 1 d
C13A C 0.4973(3) 0.4977(2) 0.3520(2) 0.0248(9) Uani 1 d
C114 C 0.4782(4) 0.4302(3) 0.3317(3) 0.0380(11) Uani 1 d
H114 H 0.5306 0.4053 0.2925 0.046 Uiso 1 calc
C115 C 0.3774(4) 0.4022(3) 0.3729(3) 0.0462(13) Uani 1 d
H115 H 0.3597 0.3573 0.3605 0.055 Uiso 1 calc
C116 C 0.3017(4) 0.4359(3) 0.4307(3) 0.0387(11) Uani 1 d
H116 H 0.2352 0.4127 0.4577 0.046 Uiso 1 calc
C117 C 0.3208(3) 0.5033(3) 0.4503(2) 0.0311(10) Uani 1 d
H117 H 0.2687 0.5277 0.4898 0.037 Uiso 1 calc
C17A C 0.4204(3) 0.5327(2) 0.4088(2) 0.0247(9) Uani 1 d
C11 C 0.4068(3) 0.6550(3) 0.4663(2) 0.0285(9) Uani 1 d
H11A H 0.4714 0.6664 0.483 0.034 Uiso 1 calc
H11B H 0.3605 0.623 0.5111 0.034 Uiso 1 calc
C12 C 0.3218(4) 0.7425(3) 0.4317(3) 0.0421(12) Uani 1 d
H12A H 0.2529 0.7312 0.4196 0.051 Uiso 1 calc
H12B H 0.3662 0.7716 0.3842 0.051 Uiso 1 calc
C13 C 0.2718(4) 0.8047(3) 0.4831(3) 0.0589(16) Uani 1 d
H13A H 0.2114 0.8579 0.4594 0.071 Uiso 1 calc
H13B H 0.2288 0.775 0.531 0.071 Uiso 1 calc
C14 C 0.3677(5) 0.8328(4) 0.4998(3) 0.0653(17) Uani 1 d
H14A H 0.4137 0.8594 0.4526 0.098 Uiso 1 calc
H14B H 0.4231 0.7812 0.528 0.098 Uiso 1 calc
H14C H 0.329 0.8762 0.5296 0.098 Uiso 1 calc
N121 N 0.7403(3) 0.5955(2) 0.23632(18) 0.0220(7) Uani 1 d
C122 C 0.6856(3) 0.5308(2) 0.2647(2) 0.0228(8) Uani 1 d
N123 N 0.7118(3) 0.4575(2) 0.24476(19) 0.0263(8) Uani 1 d
C124 C 0.8126(4) 0.4450(3) 0.1919(2) 0.0306(10) Uani 1 d
N124 N 0.8476(3) 0.3719(2) 0.1680(2) 0.0383(9) Uani 1 d
C141 C 0.7751(4) 0.3082(3) 0.1955(3) 0.0434(12) Uani 1 d
H14D H 0.7919 0.2748 0.1576 0.052 Uiso 1 calc
H14E H 0.6877 0.3412 0.2005 0.052 Uiso 1 calc
C142 C 0.8000(6) 0.2437(4) 0.2696(3) 0.076(2) Uani 1 d
H14F H 0.7793 0.2759 0.3082 0.114 Uiso 1 calc
H14G H 0.8865 0.2108 0.2654 0.114 Uiso 1 calc
H14H H 0.7505 0.2025 0.2836 0.114 Uiso 1 calc
C143 C 0.9603(4) 0.3540(3) 0.1116(3) 0.0599(16) Uani 1 d
H14I H 0.9525 0.3179 0.0816 0.072 Uiso 1 calc
H14J H 0.9721 0.4104 0.077 0.072 Uiso 1 calc
C144 C 1.0634(6) 0.3075(5) 0.1502(4) 0.096(2) Uani 1 d
H14K H 1.056 0.2487 0.1796 0.143 Uiso 1 calc
H14L H 1.0656 0.3407 0.1838 0.143 Uiso 1 calc
H14M H 1.1387 0.3015 0.1134 0.143 Uiso 1 calc
N125 N 0.8792(3) 0.5042(2) 0.1592(2) 0.0321(8) Uani 1 d
C126 C 0.8339(3) 0.5765(3) 0.1832(2) 0.0252(9) Uani 1 d
N131 N 0.9056(3) 0.7767(2) 0.08428(18) 0.0236(7) Uani 1 d
C132 C 0.8269(3) 0.7338(2) 0.1310(2) 0.0213(8) Uani 1 d
N133 N 0.8912(3) 0.6450(2) 0.14439(18) 0.0234(7) Uani 1 d
C13B C 1.0102(3) 0.6338(3) 0.1048(2) 0.0279(9) Uani 1 d
C134 C 1.1103(4) 0.5594(3) 0.1004(3) 0.0466(13) Uani 1 d
H134 H 1.1056 0.5013 0.1269 0.056 Uiso 1 calc
C135 C 1.2156(4) 0.5755(3) 0.0557(3) 0.0488(14) Uani 1 d
H135 H 1.2851 0.5267 0.0506 0.059 Uiso 1 calc
C136 C 1.2246(4) 0.6598(3) 0.0177(3) 0.0396(11) Uani 1 d
H136 H 1.2999 0.6671 -0.0123 0.048 Uiso 1 calc
C137 C 1.1276(4) 0.7332(3) 0.0223(2) 0.0294(10) Uani 1 d
H137 H 1.1338 0.7911 -0.0039 0.035 Uiso 1 calc
C17B C 1.0197(3) 0.7187(3) 0.0672(2) 0.0243(9) Uani 1 d
C15 C 0.8740(4) 0.8730(3) 0.0492(2) 0.0320(10) Uani 1 d
H15A H 0.9368 0.8972 0.0539 0.038 Uiso 1 calc
H15B H 0.7951 0.902 0.0764 0.038 Uiso 1 calc
C16 C 0.8646(4) 0.8947(3) -0.0338(3) 0.0449(13) Uani 1 d
H16A H 0.8568 0.9585 -0.0559 0.054 Uiso 1 calc
H16B H 0.9419 0.8618 -0.0595 0.054 Uiso 1 calc
C17 C 0.7628(5) 0.8743(4) -0.0501(3) 0.0631(16) Uani 1 d
H17A H 0.7613 0.8134 -0.0211 0.076 Uiso 1 calc
H17B H 0.7771 0.8766 -0.1041 0.076 Uiso 1 calc
C18 C 0.6401(5) 0.9377(4) -0.0307(4) 0.083(2) Uani 1 d
H18A H 0.6399 0.9978 -0.0607 0.125 Uiso 1 calc
H18B H 0.6251 0.9355 0.0227 0.125 Uiso 1 calc
H18C H 0.576 0.9208 -0.0418 0.125 Uiso 1 calc
N211 N 0.3914(3) 0.8147(2) 0.1421(2) 0.0300(8) Uani 1 d
C212 C 0.4633(3) 0.8323(2) 0.1769(2) 0.0251(9) Uani 1 d
N213 N 0.3884(3) 0.88850(19) 0.21832(18) 0.0210(7) Uani 1 d
C23A C 0.2643(3) 0.9071(2) 0.2111(2) 0.0238(9) Uani 1 d
C214 C 0.1554(3) 0.9588(3) 0.2407(2) 0.0300(10) Uani 1 d
H214 H 0.1522 0.993 0.273 0.036 Uiso 1 calc
C215 C 0.0515(4) 0.9579(3) 0.2208(2) 0.0347(11) Uani 1 d
H215 H -0.0253 0.9924 0.2401 0.042 Uiso 1 calc
C216 C 0.0559(4) 0.9087(3) 0.1738(3) 0.0354(11) Uani 1 d
H216 H -0.018 0.9101 0.1618 0.042 Uiso 1 calc
C217 C 0.1638(4) 0.8576(3) 0.1439(3) 0.0363(11) Uani 1 d
H217 H 0.1663 0.8235 0.1117 0.044 Uiso 1 calc
C27A C 0.2682(3) 0.8582(3) 0.1628(2) 0.0266(9) Uani 1 d
C21 C 0.4389(4) 0.7623(3) 0.0850(3) 0.0422(12) Uani 1 d
H21A H 0.3753 0.7764 0.0543 0.051 Uiso 1 calc
H21B H 0.51 0.78 0.0511 0.051 Uiso 1 calc
C22 C 0.4758(5) 0.6654(3) 0.1187(3) 0.0556(14) Uani 1 d
H22A H 0.4022 0.6457 0.1447 0.067 Uiso 1 calc
H22B H 0.5276 0.6523 0.1566 0.067 Uiso 1 calc
C23 C 0.5458(5) 0.6134(4) 0.0599(4) 0.0751(19) Uani 1 d
H23A H 0.5605 0.5494 0.0843 0.09 Uiso 1 calc
H23B H 0.4951 0.6283 0.021 0.09 Uiso 1 calc
C24 C 0.6678(6) 0.6326(5) 0.0221(5) 0.107(3) Uani 1 d
H24A H 0.7128 0.6278 0.0606 0.161 Uiso 1 calc
H24B H 0.6533 0.6925 -0.0112 0.161 Uiso 1 calc
H24C H 0.7154 0.5898 -0.0072 0.161 Uiso 1 calc
N221 N 0.5439(3) 0.8815(2) 0.27507(18) 0.0215(7) Uani 1 d
C222 C 0.4313(3) 0.9259(2) 0.2601(2) 0.0207(8) Uani 1 d
N223 N 0.3583(3) 0.9977(2) 0.27809(19) 0.0244(7) Uani 1 d
C224 C 0.4074(3) 1.0317(2) 0.3152(2) 0.0226(8) Uani 1 d
N224 N 0.3411(3) 1.1066(2) 0.3329(2) 0.0279(8) Uani 1 d
C241 C 0.2155(3) 1.1482(3) 0.3165(3) 0.0350(11) Uani 1 d
H24D H 0.2126 1.1416 0.2673 0.042 Uiso 1 calc
H24E H 0.1936 1.2122 0.3128 0.042 Uiso 1 calc
C242 C 0.1234(4) 1.1095(3) 0.3746(3) 0.0461(13) Uani 1 d
H24F H 0.1184 1.1223 0.4223 0.069 Uiso 1 calc
H24G H 0.1476 1.0455 0.3814 0.069 Uiso 1 calc
H24H H 0.0436 1.1355 0.3583 0.069 Uiso 1 calc
C243 C 0.3886(4) 1.1490(3) 0.3721(3) 0.0388(11) Uani 1 d
H24I H 0.3505 1.2136 0.3581 0.047 Uiso 1 calc
H24J H 0.4775 1.1384 0.3549 0.047 Uiso 1 calc
C244 C 0.3649(5) 1.1158(5) 0.4555(3) 0.0738(19) Uani 1 d
H24K H 0.4037 1.0521 0.4699 0.111 Uiso 1 calc
H24L H 0.2769 1.1276 0.4731 0.111 Uiso 1 calc
H24M H 0.3986 1.1461 0.4782 0.111 Uiso 1 calc
N225 N 0.5190(3) 0.9919(2) 0.33705(18) 0.0216(7) Uani 1 d
C226 C 0.5784(3) 0.9194(2) 0.3152(2) 0.0214(8) Uani 1 d
N231 N 0.8398(3) 0.76114(19) 0.38162(18) 0.0214(7) Uani 1 d
C232 C 0.7377(3) 0.7818(2) 0.3536(2) 0.0222(8) Uani 1 d
N233 N 0.6927(3) 0.87220(19) 0.33868(17) 0.0192(7) Uani 1 d
C23B C 0.7665(3) 0.9086(2) 0.3602(2) 0.0200(8) Uani 1 d
C234 C 0.7604(3) 0.9942(3) 0.3578(2) 0.0274(9) Uani 1 d
H234 H 0.6976 1.0434 0.3378 0.033 Uiso 1 calc
C235 C 0.8495(4) 1.0042(3) 0.3858(2) 0.0294(10) Uani 1 d
H235 H 0.8484 1.0619 0.385 0.035 Uiso 1 calc
C236 C 0.9424(4) 0.9313(3) 0.4157(2) 0.0302(10) Uani 1 d
H236 H 1.0017 0.9407 0.4354 0.036 Uiso 1 calc
C237 C 0.9493(3) 0.8461(3) 0.4169(2) 0.0278(9) Uani 1 d
H237 H 1.012 0.7967 0.4368 0.033 Uiso 1 calc
C27B C 0.8602(3) 0.8366(2) 0.3876(2) 0.0208(8) Uani 1 d
C25 C 0.9160(3) 0.6702(2) 0.4084(2) 0.0273(9) Uani 1 d
H25A H 0.8747 0.6281 0.4069 0.033 Uiso 1 calc
H25B H 0.9229 0.6605 0.4613 0.033 Uiso 1 calc
C26 C 1.0421(4) 0.6504(3) 0.3633(3) 0.0383(11) Uani 1 d
H26A H 1.084 0.6909 0.3671 0.046 Uiso 1 calc
H26B H 1.0875 0.5895 0.3868 0.046 Uiso 1 calc
C27 C 1.0503(4) 0.6578(3) 0.2826(3) 0.0478(13) Uani 1 d
H27A H 1.0099 0.7193 0.2574 0.057 Uiso 1 calc
H27B H 1.0069 0.6189 0.2776 0.057 Uiso 1 calc
C28 C 1.1826(4) 0.6321(4) 0.2438(3) 0.0670(17) Uani 1 d
H28A H 1.2177 0.5681 0.2612 0.1 Uiso 1 calc
H28B H 1.2294 0.663 0.2561 0.1 Uiso 1 calc
H28C H 1.1854 0.6486 0.1894 0.1 Uiso 1 calc
P1 P 0.97553(12) 0.38811(8) 0.38206(8) 0.0419(3) Uani 1 d
F11 F 1.1057(3) 0.3275(3) 0.3956(3) 0.1057(15) Uani 1 d
F12 F 0.9892(3) 0.45060(19) 0.42558(19) 0.0794(11) Uani 1 d
F13 F 0.8409(3) 0.4468(3) 0.3736(2) 0.1119(15) Uani 1 d
F14 F 0.9632(3) 0.3256(2) 0.3395(2) 0.0922(12) Uani 1 d
F15 F 0.9204(3) 0.3346(2) 0.4604(2) 0.0899(12) Uani 1 d
F16 F 1.0232(6) 0.4447(4) 0.3068(2) 0.161(2) Uani 1 d
P2 P 0.68754(13) 0.09777(9) 0.13472(8) 0.0439(3) Uani 1 d
F21 F 0.6233(3) 0.1279(2) 0.21051(19) 0.0916(12) Uani 1 d
F22 F 0.6355(3) 0.19708(19) 0.08695(17) 0.0749(10) Uani 1 d
F23 F 0.7517(5) 0.0717(2) 0.0609(2) 0.1325(19) Uani 1 d
F24 F 0.7423(3) -0.00021(18) 0.18245(16) 0.0602(8) Uani 1 d
F25 F 0.8019(3) 0.1241(2) 0.1383(2) 0.0981(13) Uani 1 d
F26 F 0.5705(4) 0.0745(3) 0.1371(3) 0.139(2) Uani 1 d
C2 C 0.3661(9) 0.3018(7) 0.1822(6) 0.176(5) Uani 1 d
H2A H 0.3664 0.2805 0.1398 0.263 Uiso 1 calc
H2B H 0.2825 0.3321 0.2011 0.263 Uiso 1 calc
H2C H 0.3994 0.2515 0.2223 0.263 Uiso 1 calc
C1 C 0.4368(9) 0.3598(7) 0.1590(6) 0.130(4) Uani 1 d
N1 N 0.4956(10) 0.4138(8) 0.1266(7) 0.227(5) Uani 1 d

loop_
_atom_site_aniso_label
_atom_site_aniso_U_11
_atom_site_aniso_U_22
_atom_site_aniso_U_33
_atom_site_aniso_U_23
_atom_site_aniso_U_13
_atom_site_aniso_U_12
Au1 0.02194(8) 0.01857(8) 0.02644(9) -0.00652(7) -0.00420(7) -0.00676(6)
Au2 0.02117(8) 0.02078(8) 0.02841(10) -0.00967(7) -0.00343(7) -0.00287(6)
N111 0.0209(16) 0.0215(17) 0.0231(19) -0.0051(14) -0.0023(14) -0.0040(13)
C112 0.0245(19) 0.0186(19) 0.021(2) -0.0074(16) -0.0087(17) -0.0013(16)
N113 0.0199(15) 0.0201(16) 0.0207(18) -0.0032(14) -0.0010(14) -0.0098(13)
C13A 0.026(2) 0.020(2) 0.028(2) -0.0016(17) -0.0044(18) -0.0109(17)
C114 0.046(3) 0.036(3) 0.039(3) -0.014(2) 0.004(2) -0.023(2)
C115 0.056(3) 0.038(3) 0.057(4) -0.015(3) -0.003(3) -0.031(2)
C116 0.038(2) 0.043(3) 0.043(3) -0.012(2) 0.010(2) -0.033(2)
C117 0.027(2) 0.030(2) 0.034(3) -0.006(2) -0.0011(19) -0.0097(18)
C17A 0.025(2) 0.022(2) 0.027(2) -0.0036(17) -0.0064(18) -0.0069(17)
C11 0.025(2) 0.034(2) 0.029(2) -0.010(2) 0.0002(18) -0.0125(18)
C12 0.029(2) 0.034(3) 0.061(4) -0.016(2) -0.010(2) 0.001(2)
C13 0.039(3) 0.047(3) 0.090(5) -0.037(3) 0.005(3) -0.003(2)
C14 0.064(3) 0.062(4) 0.086(5) -0.054(3) 0.021(3) -0.029(3)
N121 0.0215(16) 0.0199(17) 0.0231(19) -0.0054(14) -0.0014(14) -0.0058(13)
C122 0.026(2) 0.019(2) 0.024(2) -0.0045(17) -0.0084(18) -0.0055(16)
N123 0.0324(18) 0.0198(17) 0.029(2) -0.0087(15) -0.0009(16) -0.0105(15)
C124 0.034(2) 0.024(2) 0.031(3) -0.0065(19) -0.004(2) -0.0051(19)
N124 0.045(2) 0.025(2) 0.046(3) -0.0163(18) 0.0018(19) -0.0111(17)
C141 0.058(3) 0.032(3) 0.048(3) -0.017(2) -0.008(3) -0.017(2)
C142 0.107(5) 0.057(4) 0.073(5) 0.013(3) -0.033(4) -0.047(4)
C143 0.053(3) 0.047(3) 0.086(5) -0.044(3) -0.004(3) -0.002(3)
C144 0.073(4) 0.117(6) 0.082(5) -0.040(5) -0.002(4) -0.003(4)
N125 0.0309(19) 0.0263(19) 0.035(2) -0.0128(17) 0.0059(16) -0.0067(15)
C126 0.023(2) 0.024(2) 0.026(2) -0.0047(18) -0.0066(18) -0.0032(17)
N131 0.0258(17) 0.0196(17) 0.0264(19) -0.0070(14) -0.0049(15) -0.0060(14)
C132 0.0242(19) 0.0180(19) 0.021(2) -0.0030(16) -0.0038(17) -0.0066(16)
N133 0.0203(16) 0.0161(16) 0.028(2) -0.0022(14) 0.0023(14) -0.0056(13)
C13B 0.024(2) 0.024(2) 0.032(2) -0.0072(19) 0.0006(18) -0.0073(17)
C134 0.030(2) 0.027(3) 0.068(4) -0.012(2) 0.007(2) -0.002(2)
C135 0.026(2) 0.048(3) 0.067(4) -0.027(3) 0.006(2) -0.002(2)
C136 0.025(2) 0.056(3) 0.038(3) -0.019(2) 0.009(2) -0.017(2)
C137 0.033(2) 0.037(2) 0.022(2) -0.0060(19) -0.0020(19) -0.017(2)
C17B 0.022(2) 0.026(2) 0.022(2) -0.0080(18) 0.0004(17) -0.0055(17)
C15 0.032(2) 0.022(2) 0.043(3) -0.003(2) -0.008(2) -0.0112(18)
C16 0.053(3) 0.030(3) 0.038(3) 0.007(2) -0.013(2) -0.006(2)
C17 0.086(4) 0.051(4) 0.059(4) -0.006(3) -0.038(4) -0.016(3)
C18 0.063(4) 0.107(6) 0.070(5) 0.013(4) -0.026(4) -0.035(4)
N211 0.0277(18) 0.033(2) 0.033(2) -0.0169(17) -0.0077(16) -0.0032(15)
C212 0.026(2) 0.022(2) 0.026(2) -0.0061(17) -0.0092(18) -0.0032(17)
N213 0.0188(15) 0.0207(17) 0.0244(18) -0.0078(14) -0.0063(14) -0.0026(13)
C23A 0.025(2) 0.024(2) 0.025(2) -0.0042(17) -0.0074(18) -0.0091(17)
C214 0.025(2) 0.033(2) 0.031(2) -0.016(2) -0.0041(19) -0.0013(18)
C215 0.021(2) 0.048(3) 0.033(3) -0.014(2) -0.0025(19) -0.0050(19)
C216 0.027(2) 0.048(3) 0.036(3) -0.013(2) -0.005(2) -0.013(2)
C217 0.033(2) 0.044(3) 0.043(3) -0.021(2) -0.009(2) -0.012(2)
C27A 0.025(2) 0.022(2) 0.031(2) -0.0105(18) -0.0062(18) -0.0006(17)
C21 0.034(2) 0.049(3) 0.055(3) -0.030(3) -0.017(2) -0.002(2)
C22 0.065(3) 0.045(3) 0.063(4) -0.028(3) 0.001(3) -0.019(3)
C23 0.058(4) 0.075(4) 0.113(6) -0.071(4) -0.001(4) -0.010(3)
C24 0.075(5) 0.127(7) 0.144(8) -0.100(6) -0.007(5) -0.006(4)
N221 0.0176(15) 0.0213(17) 0.0253(19) -0.0093(14) -0.0046(14) -0.0012(13)
C222 0.0189(18) 0.023(2) 0.020(2) -0.0067(16) -0.0021(16) -0.0056(16)
N223 0.0227(16) 0.0211(17) 0.030(2) -0.0106(15) -0.0047(15) -0.0030(13)
C224 0.026(2) 0.0182(19) 0.023(2) -0.0071(17) -0.0043(17) -0.0035(16)
N224 0.0249(17) 0.0220(18) 0.037(2) -0.0133(16) -0.0068(16) 0.0002(14)
C241 0.029(2) 0.024(2) 0.052(3) -0.018(2) -0.010(2) 0.0044(18)
C242 0.032(2) 0.060(3) 0.051(3) -0.023(3) -0.008(2) -0.010(2)
C243 0.038(3) 0.029(2) 0.052(3) -0.019(2) -0.012(2) 0.000(2)
C244 0.064(4) 0.137(6) 0.046(4) -0.041(4) -0.002(3) -0.048(4)
N225 0.0218(16) 0.0196(17) 0.0249(19) -0.0088(14) -0.0034(14) -0.0052(13)
C226 0.0209(19) 0.024(2) 0.022(2) -0.0043(17) -0.0023(16) -0.0107(16)
N231 0.0220(16) 0.0176(16) 0.0228(18) -0.0026(14) -0.0063(14) -0.0040(13)
C232 0.025(2) 0.022(2) 0.017(2) 0.0001(16) -0.0040(16) -0.0070(16)
N233 0.0211(15) 0.0200(16) 0.0182(17) -0.0052(13) -0.0049(13) -0.0064(13)
C23B 0.0191(18) 0.023(2) 0.021(2) -0.0045(16) -0.0034(16) -0.0096(16)
C234 0.027(2) 0.025(2) 0.029(2) -0.0052(18) -0.0035(18) -0.0091(17)
C235 0.036(2) 0.026(2) 0.032(3) -0.0069(19) -0.007(2) -0.0155(19)
C236 0.032(2) 0.039(3) 0.028(2) -0.007(2) -0.0072(19) -0.021(2)
C237 0.025(2) 0.029(2) 0.031(2) -0.0053(19) -0.0079(18) -0.0076(17)
C27B 0.0199(18) 0.0188(19) 0.022(2) -0.0055(16) -0.0001(16) -0.0048(15)
C25 0.025(2) 0.021(2) 0.035(3) 0.0000(18) -0.0113(19) -0.0075(17)
C26 0.036(2) 0.024(2) 0.049(3) -0.003(2) -0.011(2) -0.0040(19)
C27 0.047(3) 0.045(3) 0.049(3) -0.014(3) -0.005(3) -0.010(2)
C28 0.048(3) 0.076(4) 0.058(4) -0.018(3) 0.006(3) -0.005(3)
P1 0.0568(8) 0.0317(7) 0.0392(8) -0.0086(6) -0.0182(7) -0.0076(6)
F11 0.055(2) 0.128(3) 0.159(4) -0.101(3) -0.037(2) 0.018(2)
F12 0.127(3) 0.0471(19) 0.082(3) -0.0233(18) -0.045(2) -0.0193(19)
F13 0.109(3) 0.115(3) 0.106(3) -0.057(3) -0.079(3) 0.046(2)
F14 0.096(3) 0.081(2) 0.130(3) -0.071(2) -0.055(3) 0.006(2)
F15 0.101(3) 0.096(3) 0.076(3) 0.020(2) -0.029(2) -0.060(2)
F16 0.290(7) 0.177(5) 0.049(3) 0.011(3) -0.008(3) -0.158(5)
P2 0.0600(8) 0.0357(7) 0.0350(8) 0.0019(6) -0.0089(7) -0.0217(6)
F21 0.121(3) 0.064(2) 0.047(2) -0.0014(18) 0.005(2) 0.001(2)
F22 0.114(3) 0.0434(18) 0.049(2) 0.0121(16) -0.0205(19) -0.0154(18)
F23 0.274(6) 0.043(2) 0.039(2) -0.0142(17) 0.006(3) -0.012(3)
F24 0.0727(19) 0.0423(17) 0.052(2) 0.0047(15) -0.0075(16) -0.0170(15)
F25 0.090(3) 0.086(3) 0.123(3) 0.005(2) -0.028(2) -0.052(2)
F26 0.131(3) 0.121(4) 0.180(5) 0.051(3) -0.101(3) -0.083(3)
C2 0.142(7) 0.186(8) 0.157(8) 0.029(6) -0.003(6) -0.076(6)
C1 0.109(6) 0.135(7) 0.133(7) -0.029(6) -0.041(5) -0.006(5)
N1 0.208(8) 0.239(9) 0.236(9) -0.065(7) -0.063(7) -0.040(7)

loop_
_atom_type_symbol
_atom_type_description
_atom_type_scat_dispersion_real
_atom_type_scat_dispersion_imag
_atom_type_scat_source
C C 0.0033 0.0016 'International Tables Vol C Tables 4.2.6.8 and 6.1.1.4'
H H 0 0 'International Tables Vol C Tables 4.2.6.8 and 6.1.1.4'
N N 0.0061 0.0033 'International Tables Vol C Tables 4.2.6.8 and 6.1.1.4'
Au Au -2.0133 8.8022 'International Tables Vol C Tables 4.2.6.8 and 6.1.1.4'
P P 0.1023 0.0942 'International Tables Vol C Tables 4.2.6.8 and 6.1.1.4'
F F 0.0171 0.0103 'International Tables Vol C Tables 4.2.6.8 and 6.1.1.4'

loop_
_exptl_crystal_face_index_h
_exptl_crystal_face_index_k
_exptl_crystal_face_index_l
_exptl_crystal_face_perp_dist
0 1 -1 0.0863
-16 -13 -6 0.0678
0 -1 -1 0.0523
0 1 1 0.0323
6 13 -15 0.0833
0 -1 1 0.0955
8 -9 15 0.114
9 -13 -11 0.0995

loop_
_geom_angle_atom_site_label_1
_geom_angle_atom_site_label_2
_geom_angle_atom_site_label_3
_geom_angle
C112 Au1 C232 170.48(15)
C132 Au2 C212 170.62(16)
C112 N111 C17A 111.5(3)
C112 N111 C11 123.4(3)
C17A N111 C11 125.1(3)
N111 C112 N113 106.2(3)
N111 C112 Au1 125.1(3)
N113 C112 Au1 128.7(3)
C112 N113 C122 124.6(3)
C112 N113 C13A 109.4(3)
C122 N113 C13A 126.0(3)
C17A C13A C114 121.5(4)
C17A C13A N113 106.0(3)
C114 C13A N113 132.5(4)
C115 C114 C13A 115.1(4)
C115 C114 H114 122.4
C13A C114 H114 122.4
C116 C115 C114 123.6(4)
C116 C115 H115 118.2
C114 C115 H115 118.2
C115 C116 C117 120.9(4)
C115 C116 H116 119.5
C117 C116 H116 119.5
C17A C117 C116 116.0(4)
C17A C117 H117 122
C116 C117 H117 122
C13A C17A C117 122.8(4)
C13A C17A N111 106.9(3)
C117 C17A N111 130.2(4)
N111 C11 C12 112.3(4)
N111 C11 H11A 109.1
C12 C11 H11A 109.1
N111 C11 H11B 109.1
C12 C11 H11B 109.1
H11A C11 H11B 107.9
C11 C12 C13 112.9(4)
C11 C12 H12A 109
C13 C12 H12A 109
C11 C12 H12B 109
C13 C12 H12B 109
H12A C12 H12B 107.8
C14 C13 C12 113.6(4)
C14 C13 H13A 108.8
C12 C13 H13A 108.8
C14 C13 H13B 108.8
C12 C13 H13B 108.8
H13A C13 H13B 107.7
C13 C14 H14A 109.5
C13 C14 H14B 109.5
H14A C14 H14B 109.5
C13 C14 H14C 109.5
H14A C14 H14C 109.5
H14B C14 H14C 109.5
C126 N121 C122 111.3(3)
N123 C122 N121 128.4(4)
N123 C122 N113 117.0(3)
N121 C122 N113 114.5(3)
C122 N123 C124 113.8(3)
N124 C124 N123 118.6(4)
N124 C124 N125 117.3(4)
N123 C124 N125 124.1(4)
C124 N124 C141 120.9(4)
C124 N124 C143 120.5(4)
C141 N124 C143 118.7(4)
N124 C141 C142 114.1(4)
N124 C141 H14D 108.7
C142 C141 H14D 108.7
N124 C141 H14E 108.7
C142 C141 H14E 108.7
H14D C141 H14E 107.6
C141 C142 H14F 109.5
C141 C142 H14G 109.5
H14F C142 H14G 109.5
C141 C142 H14H 109.5
H14F C142 H14H 109.5
H14G C142 H14H 109.5
C144 C143 N124 109.1(5)
C144 C143 H14I 109.9
N124 C143 H14I 109.9
C144 C143 H14J 109.9
N124 C143 H14J 109.9
H14I C143 H14J 108.3
C143 C144 H14K 109.5
C143 C144 H14L 109.5
H14K C144 H14L 109.5
C143 C144 H14M 109.5
H14K C144 H14M 109.5
H14L C144 H14M 109.5
C126 N125 C124 113.0(4)
N125 C126 N121 129.1(4)
N125 C126 N133 115.3(4)
N121 C126 N133 115.6(3)
C132 N131 C17B 111.9(3)
C132 N131 C15 124.5(3)
C17B N131 C15 123.5(3)
N131 C132 N133 105.3(3)
N131 C132 Au2 127.8(3)
N133 C132 Au2 126.2(3)
C132 N133 C13B 110.8(3)
C132 N133 C126 122.4(3)
C13B N133 C126 126.0(3)
C17B C13B N133 105.5(3)
C17B C13B C134 121.1(4)
N133 C13B C134 133.3(4)
C135 C134 C13B 116.1(4)
C135 C134 H134 121.9
C13B C134 H134 121.9
C134 C135 C136 122.7(4)
C134 C135 H135 118.7
C136 C135 H135 118.7
C137 C136 C135 121.7(4)
C137 C136 H136 119.1
C135 C136 H136 119.1
C136 C137 C17B 116.7(4)
C136 C137 H137 121.6
C17B C137 H137 121.6
C137 C17B C13B 121.6(4)
C137 C17B N131 131.9(4)
C13B C17B N131 106.5(3)
N131 C15 C16 112.1(4)
N131 C15 H15A 109.2
C16 C15 H15A 109.2
N131 C15 H15B 109.2
C16 C15 H15B 109.2
H15A C15 H15B 107.9
C17 C16 C15 116.1(4)
C17 C16 H16A 108.3
C15 C16 H16A 108.3
C17 C16 H16B 108.3
C15 C16 H16B 108.3
H16A C16 H16B 107.4
C16 C17 C18 112.7(5)
C16 C17 H17A 109
C18 C17 H17A 109
C16 C17 H17B 109
C18 C17 H17B 109
H17A C17 H17B 107.8
C17 C18 H18A 109.5
C17 C18 H18B 109.5
H18A C18 H18B 109.5
C17 C18 H18C 109.5
H18A C18 H18C 109.5
H18B C18 H18C 109.5
C212 N211 C27A 110.7(3)
C212 N211 C21 123.8(3)
C27A N211 C21 125.3(3)
N211 C212 N213 106.4(3)
N211 C212 Au2 123.5(3)
N213 C212 Au2 130.1(3)
C212 N213 C222 123.2(3)
C212 N213 C23A 111.1(3)
C222 N213 C23A 125.7(3)
C214 C23A C27A 121.4(3)
C214 C23A N213 134.0(4)
C27A C23A N213 104.7(3)
C215 C214 C23A 116.3(4)
C215 C214 H214 121.8
C23A C214 H214 121.8
C216 C215 C214 122.0(4)
C216 C215 H215 119
C214 C215 H215 119
C217 C216 C215 122.0(4)
C217 C216 H216 119
C215 C216 H216 119
C216 C217 C27A 116.7(4)
C216 C217 H217 121.7
C27A C217 H217 121.7
C217 C27A C23A 121.6(4)
C217 C27A N211 131.3(4)
C23A C27A N211 107.1(3)
C22 C21 N211 113.1(4)
C22 C21 H21A 109
N211 C21 H21A 109
C22 C21 H21B 109
N211 C21 H21B 109
H21A C21 H21B 107.8
C21 C22 C23 112.4(5)
C21 C22 H22A 109.1
C23 C22 H22A 109.1
C21 C22 H22B 109.1
C23 C22 H22B 109.1
H22A C22 H22B 107.9
C24 C23 C22 112.9(5)
C24 C23 H23A 109
C22 C23 H23A 109
C24 C23 H23B 109
C22 C23 H23B 109
H23A C23 H23B 107.8
C23 C24 H24A 109.5
C23 C24 H24B 109.5
H24A C24 H24B 109.5
C23 C24 H24C 109.5
H24A C24 H24C 109.5
H24B C24 H24C 109.5
C226 N221 C222 111.1(3)
N223 C222 N221 128.9(3)
N223 C222 N213 117.1(3)
N221 C222 N213 114.0(3)
C222 N223 C224 113.8(3)
N224 C224 N223 117.6(3)
N224 C224 N225 118.6(3)
N223 C224 N225 123.8(3)
C224 N224 C241 120.7(3)
C224 N224 C243 121.1(3)
C241 N224 C243 118.2(3)
N224 C241 C242 113.3(4)
N224 C241 H24D 108.9
C242 C241 H24D 108.9
N224 C241 H24E 108.9
C242 C241 H24E 108.9
H24D C241 H24E 107.7
C241 C242 H24F 109.5
C241 C242 H24G 109.5
H24F C242 H24G 109.5
C241 C242 H24H 109.5
H24F C242 H24H 109.5
H24G C242 H24H 109.5
N224 C243 C244 113.3(4)
N224 C243 H24I 108.9
C244 C243 H24I 108.9
N224 C243 H24J 108.9
C244 C243 H24J 108.9
H24I C243 H24J 107.7
C243 C244 H24K 109.5
C243 C244 H24L 109.5
H24K C244 H24L 109.5
C243 C244 H24M 109.5
H24K C244 H24M 109.5
H24L C244 H24M 109.5
C226 N225 C224 113.7(3)
N225 C226 N221 128.6(3)
N225 C226 N233 116.9(3)
N221 C226 N233 114.5(3)
C232 N231 C27B 111.1(3)
C232 N231 C25 124.7(3)
C27B N231 C25 124.0(3)
N231 C232 N233 106.1(3)
N231 C232 Au1 126.3(3)
N233 C232 Au1 127.1(3)
C232 N233 C23B 110.7(3)
C232 N233 C226 123.4(3)
C23B N233 C226 125.3(3)
C234 C23B C27B 121.7(3)
C234 C23B N233 133.4(3)
C27B C23B N233 104.9(3)
C235 C234 C23B 116.8(4)
C235 C234 H234 121.6
C23B C234 H234 121.6
C234 C235 C236 121.7(4)
C234 C235 H235 119.2
C236 C235 H235 119.2
C237 C236 C235 121.4(4)
C237 C236 H236 119.3
C235 C236 H236 119.3
C27B C237 C236 116.7(4)
C27B C237 H237 121.7
C236 C237 H237 121.7
C237 C27B C23B 121.7(4)
C237 C27B N231 131.1(3)
C23B C27B N231 107.1(3)
N231 C25 C26 113.9(3)
N231 C25 H25A 108.8
C26 C25 H25A 108.8
N231 C25 H25B 108.8
C26 C25 H25B 108.8
H25A C25 H25B 107.7
C27 C26 C25 116.6(4)
C27 C26 H26A 108.1
C25 C26 H26A 108.1
C27 C26 H26B 108.1
C25 C26 H26B 108.1
H26A C26 H26B 107.3
C26 C27 C28 111.7(4)
C26 C27 H27A 109.3
C28 C27 H27A 109.3
C26 C27 H27B 109.3
C28 C27 H27B 109.3
H27A C27 H27B 107.9
C27 C28 H28A 109.5
C27 C28 H28B 109.5
H28A C28 H28B 109.5
C27 C28 H28C 109.5
H28A C28 H28C 109.5
H28B C28 H28C 109.5
F16 P1 F11 93.4(3)
F16 P1 F14 89.3(3)
F11 P1 F14 90.65(19)
F16 P1 F15 176.8(3)
F11 P1 F15 89.4(2)
F14 P1 F15 92.4(2)
F16 P1 F13 90.1(3)
F11 P1 F13 176.4(3)
F14 P1 F13 90.2(2)
F15 P1 F13 87.2(2)
F16 P1 F12 90.9(2)
F11 P1 F12 88.78(19)
F14 P1 F12 179.4(2)
F15 P1 F12 87.4(2)
F13 P1 F12 90.4(2)
F23 P2 F26 94.1(3)
F23 P2 F25 90.5(3)
F26 P2 F25 175.4(3)
F23 P2 F24 91.01(19)
F26 P2 F24 89.92(19)
F25 P2 F24 90.16(18)
F23 P2 F21 177.7(2)
F26 P2 F21 87.8(3)
F25 P2 F21 87.6(2)
F24 P2 F21 90.29(17)
F23 P2 F22 89.10(19)
F26 P2 F22 91.6(2)
F25 P2 F22 88.28(18)
F24 P2 F22 178.44(19)
F21 P2 F22 89.55(18)
C1 C2 H2A 109.5
C1 C2 H2B 109.5
H2A C2 H2B 109.5
C1 C2 H2C 109.5
H2A C2 H2C 109.5
H2B C2 H2C 109.5
N1 C1 C2 169.2(13)

loop_
_geom_bond_atom_site_label_1
_geom_bond_atom_site_label_2
_geom_bond_distance
Au1 C112 2.023(4)
Au1 C232 2.025(4)
Au2 C132 2.010(4)
Au2 C212 2.027(4)
N111 C112 1.334(5)
N111 C17A 1.402(5)
N111 C11 1.468(5)
C112 N113 1.382(5)
N113 C122 1.411(5)
N113 C13A 1.424(4)
C13A C17A 1.372(6)
C13A C114 1.399(6)
C114 C115 1.385(6)
C114 H114 0.95
C115 C116 1.372(6)
C115 H115 0.95
C116 C117 1.390(6)
C116 H116 0.95
C117 C17A 1.386(5)
C117 H117 0.95
C11 C12 1.516(5)
C11 H11A 0.99
C11 H11B 0.99
C12 C13 1.523(7)
C12 H12A 0.99
C12 H12B 0.99
C13 C14 1.498(6)
C13 H13A 0.99
C13 H13B 0.99
C14 H14A 0.98
C14 H14B 0.98
C14 H14C 0.98
N121 C126 1.322(5)
N121 C122 1.337(4)
C122 N123 1.308(5)
N123 C124 1.355(5)
C124 N124 1.332(5)
C124 N125 1.363(5)
N124 C141 1.469(5)
N124 C143 1.493(6)
C141 C142 1.505(7)
C141 H14D 0.99
C141 H14E 0.99
C142 H14F 0.98
C142 H14G 0.98
C142 H14H 0.98
C143 C144 1.444(7)
C143 H14I 0.99
C143 H14J 0.99
C144 H14K 0.98
C144 H14L 0.98
C144 H14M 0.98
N125 C126 1.317(5)
C126 N133 1.425(5)
N131 C132 1.337(4)
N131 C17B 1.398(5)
N131 C15 1.481(5)
C132 N133 1.388(4)
N133 C13B 1.399(5)
C13B C17B 1.393(5)
C13B C134 1.402(5)
C134 C135 1.374(6)
C134 H134 0.95
C135 C136 1.384(6)
C135 H135 0.95
C136 C137 1.374(6)
C136 H136 0.95
C137 C17B 1.393(5)
C137 H137 0.95
C15 C16 1.529(6)
C15 H15A 0.99
C15 H15B 0.99
C16 C17 1.483(6)
C16 H16A 0.99
C16 H16B 0.99
C17 C18 1.515(8)
C17 H17A 0.99
C17 H17B 0.99
C18 H18A 0.98
C18 H18B 0.98
C18 H18C 0.98
N211 C212 1.353(5)
N211 C27A 1.407(5)
N211 C21 1.493(5)
C212 N213 1.356(5)
N213 C222 1.419(5)
N213 C23A 1.428(4)
C23A C214 1.381(5)
C23A C27A 1.393(5)
C214 C215 1.381(5)
C214 H214 0.95
C215 C216 1.375(6)
C215 H215 0.95
C216 C217 1.373(6)
C216 H216 0.95
C217 C27A 1.375(5)
C217 H217 0.95
C21 C22 1.485(6)
C21 H21A 0.99
C21 H21B 0.99
C22 C23 1.535(7)
C22 H22A 0.99
C22 H22B 0.99
C23 C24 1.528(8)
C23 H23A 0.99
C23 H23B 0.99
C24 H24A 0.98
C24 H24B 0.98
C24 H24C 0.98
N221 C226 1.338(5)
N221 C222 1.340(4)
C222 N223 1.306(5)
N223 C224 1.358(5)
C224 N224 1.325(5)
C224 N225 1.367(4)
N224 C241 1.479(5)
N224 C243 1.480(5)
C241 C242 1.493(6)
C241 H24D 0.99
C241 H24E 0.99
C242 H24F 0.98
C242 H24G 0.98
C242 H24H 0.98
C243 C244 1.492(7)
C243 H24I 0.99
C243 H24J 0.99
C244 H24K 0.98
C244 H24L 0.98
C244 H24M 0.98
N225 C226 1.312(5)
C226 N233 1.418(4)
N231 C232 1.339(4)
N231 C27B 1.399(5)
N231 C25 1.477(4)
C232 N233 1.374(5)
N233 C23B 1.412(4)
C23B C234 1.387(5)
C23B C27B 1.392(5)
C234 C235 1.373(5)
C234 H234 0.95
C235 C236 1.407(5)
C235 H235 0.95
C236 C237 1.385(5)
C236 H236 0.95
C237 C27B 1.383(5)
C237 H237 0.95
C25 C26 1.506(6)
C25 H25A 0.99
C25 H25B 0.99
C26 C27 1.485(6)
C26 H26A 0.99
C26 H26B 0.99
C27 C28 1.528(6)
C27 H27A 0.99
C27 H27B 0.99
C28 H28A 0.98
C28 H28B 0.98
C28 H28C 0.98
P1 F16 1.531(4)
P1 F11 1.562(3)
P1 F14 1.569(3)
P1 F15 1.579(3)
P1 F13 1.579(3)
P1 F12 1.590(3)
P2 F23 1.539(4)
P2 F26 1.546(4)
P2 F25 1.578(3)
P2 F24 1.595(3)
P2 F21 1.601(4)
P2 F22 1.605(3)
C2 C1 1.383(10)
C2 H2A 0.98
C2 H2B 0.98
C2 H2C 0.98
C1 N1 1.232(10)
